data_2233481
loop_
_publ_author_name
'Nelson, Bj\"orn'
'Schulte, Michaela'
'Strohmann, Carsten'
'Preut, Hans'
'Hiersemann, Martin'

_publ_section_title
;
 Triphenyl(prop-2-yn-1-yl)silane
;
_journal_coeditor_code HB6593
_journal_issue 2
_journal_name_full 'Acta Crystallographica Section E'
_journal_page_first o452
_journal_paper_doi 10.1107/S1600536812001109
_journal_volume 68
_journal_year 2012
_chemical_formula_iupac 'C21 H18 Si'
_chemical_formula_moiety 'C21 H18 Si'
_chemical_formula_sum 'C21 H18 Si'
_chemical_formula_weight 298.44
_chemical_name_systematic
;
Triphenyl(prop-2-yn-1-yl)silane
;
_space_group_IT_number 2
_symmetry_cell_setting triclinic
_symmetry_space_group_name_Hall '-P 1'
_symmetry_space_group_name_H-M 'P -1'
_atom_sites_solution_hydrogens geom
_atom_sites_solution_primary direct
_atom_sites_solution_secondary difmap
_audit_creation_method SHELXL-97
_cell_angle_alpha 80.289(7)
_cell_angle_beta 65.189(10)
_cell_angle_gamma 72.957(8)
_cell_formula_units_Z 2
_cell_length_a 9.6668(11)
_cell_length_b 9.6857(7)
_cell_length_c 10.1178(10)
_cell_measurement_reflns_used 2879
_cell_measurement_temperature 173(2)
_cell_measurement_theta_max 29.1287
_cell_measurement_theta_min 2.1979
_cell_volume 820.98(16)
_computing_cell_refinement 'CrysAlis CCD (Oxford Diffraction, 2008)'
_computing_data_collection 'CrysAlis CCD (Oxford Diffraction, 2008)'
_computing_data_reduction 'CrysAlis RED (Oxford Diffraction, 2008)'
_computing_molecular_graphics 'SHELXTL-Plus (Sheldrick, 2008)'
_computing_publication_material 'SHELXL97 (Sheldrick, 2008) and PLATON (Spek, 2009)'
_computing_structure_refinement 'SHELXL97 (Sheldrick, 2008)'
_computing_structure_solution 'SHELXS97 (Sheldrick, 2008)'
_diffrn_ambient_temperature 173(2)
_diffrn_detector_area_resol_mean 16.0560
_diffrn_measured_fraction_theta_full 1.000
_diffrn_measured_fraction_theta_max 1.000
_diffrn_measurement_device_type 'Oxford Diffraction Xcalibur S CCD'
_diffrn_measurement_method \w
_diffrn_radiation_monochromator graphite
_diffrn_radiation_source 'Enhance (Mo) X-ray Source'
_diffrn_radiation_type MoK\a
_diffrn_radiation_wavelength 0.71073
_diffrn_reflns_av_R_equivalents 0.0476
_diffrn_reflns_av_sigmaI/netI 0.0936
_diffrn_reflns_limit_h_max 11
_diffrn_reflns_limit_h_min -11
_diffrn_reflns_limit_k_max 11
_diffrn_reflns_limit_k_min -11
_diffrn_reflns_limit_l_max 12
_diffrn_reflns_limit_l_min -12
_diffrn_reflns_number 8081
_diffrn_reflns_theta_full 25.99
_diffrn_reflns_theta_max 25.99
_diffrn_reflns_theta_min 2.20
_diffrn_standards_decay_% 0
_exptl_absorpt_coefficient_mu 0.137
_exptl_absorpt_correction_T_max 0.9864
_exptl_absorpt_correction_T_min 0.9731
_exptl_absorpt_correction_type multi-scan
_exptl_absorpt_process_details
;
(CrysAlis RED; Oxford Diffraction, 2008)
;
_exptl_crystal_colour colourless
_exptl_crystal_density_diffrn 1.207
_exptl_crystal_density_method 'not measured'
_exptl_crystal_description plate
_exptl_crystal_F_000 316
_exptl_crystal_size_max 0.40
_exptl_crystal_size_mid 0.30
_exptl_crystal_size_min 0.10
_refine_diff_density_max 0.340
_refine_diff_density_min -0.285
_refine_ls_extinction_method none
_refine_ls_goodness_of_fit_ref 1.051
_refine_ls_hydrogen_treatment mixed
_refine_ls_matrix_type full
_refine_ls_number_parameters 211
_refine_ls_number_reflns 3224
_refine_ls_number_restraints 0
_refine_ls_restrained_S_all 1.051
_refine_ls_R_factor_all 0.0870
_refine_ls_R_factor_gt 0.0482
_refine_ls_shift/su_max 0.000
_refine_ls_shift/su_mean 0.000
_refine_ls_structure_factor_coef Fsqd
_refine_ls_weighting_details 'calc w=1/[\s^2^(Fo^2^)+(0.0228P)^2^] where P=(Fo^2^+2Fc^2^)/3'
_refine_ls_weighting_scheme calc
_refine_ls_wR_factor_gt 0.0811
_refine_ls_wR_factor_ref 0.0856
_reflns_number_gt 1940
_reflns_number_total 3224
_reflns_threshold_expression I>2\s(I)
_cod_data_source_file hb6593.cif
_cod_data_source_block I
_cod_database_code 2233481
_cod_database_fobs_code 2233481

loop_
_symmetry_equiv_pos_as_xyz
'x, y, z'
'-x, -y, -z'

loop_
_atom_site_type_symbol
_atom_site_label
_atom_site_fract_x
_atom_site_fract_y
_atom_site_fract_z
_atom_site_U_iso_or_equiv
_atom_site_adp_type
_atom_site_calc_flag
_atom_site_refinement_flags
_atom_site_occupancy
_atom_site_symmetry_multiplicity
C C1 0.8154(3) 0.5812(3) 0.1515(4) 0.0418(7) Uani d . 1 1
C C2 0.7846(3) 0.6191(2) 0.2662(3) 0.0332(6) Uani d . 1 1
C C3 0.7508(3) 0.6647(3) 0.4086(3) 0.0395(7) Uani d . 1 1
C C4 0.7985(2) 0.9730(2) 0.3179(2) 0.0257(6) Uani d . 1 1
C C5 0.8267(2) 0.9789(2) 0.1710(2) 0.0328(6) Uani d . 1 1
H H5 0.8735 0.8920 0.1205 0.039 Uiso calc R 1 1
C C6 0.7884(3) 1.1085(2) 0.0958(3) 0.0368(6) Uani d . 1 1
H H6 0.8073 1.1101 -0.0044 0.044 Uiso calc R 1 1
C C7 0.7222(3) 1.2353(2) 0.1697(3) 0.0382(7) Uani d . 1 1
H H7 0.6958 1.3246 0.1195 0.046 Uiso calc R 1 1
C C8 0.6944(2) 1.2329(2) 0.3138(3) 0.0378(7) Uani d . 1 1
H H8 0.6493 1.3206 0.3631 0.045 Uiso calc R 1 1
C C9 0.7317(2) 1.1033(2) 0.3891(3) 0.0308(6) Uani d . 1 1
H H9 0.7118 1.1028 0.4894 0.037 Uiso calc R 1 1
C C10 0.8073(2) 0.8192(2) 0.6057(2) 0.0256(5) Uani d . 1 1
C C11 0.6509(2) 0.8669(2) 0.7011(2) 0.0286(6) Uani d . 1 1
H H11 0.5712 0.8932 0.6635 0.034 Uiso calc R 1 1
C C12 0.6081(3) 0.8771(2) 0.8479(3) 0.0297(6) Uani d . 1 1
H H12 0.5003 0.9082 0.9102 0.036 Uiso calc R 1 1
C C13 0.7231(3) 0.8417(2) 0.9041(3) 0.0314(6) Uani d . 1 1
H H13 0.6949 0.8494 1.0050 0.038 Uiso calc R 1 1
C C14 0.8787(3) 0.7953(2) 0.8126(2) 0.0301(6) Uani d . 1 1
H H14 0.9578 0.7708 0.8509 0.036 Uiso calc R 1 1
C C15 0.9206(2) 0.7841(2) 0.6660(2) 0.0285(6) Uani d . 1 1
H H15 1.0285 0.7520 0.6046 0.034 Uiso calc R 1 1
C C16 1.0757(2) 0.7216(2) 0.3174(2) 0.0247(5) Uani d . 1 1
C C17 1.1798(3) 0.8035(2) 0.2971(2) 0.0313(6) Uani d . 1 1
H H17 1.1386 0.9000 0.3275 0.038 Uiso calc R 1 1
C C18 1.3405(3) 0.7505(2) 0.2347(3) 0.0364(6) Uani d . 1 1
H H18 1.4086 0.8087 0.2246 0.044 Uiso calc R 1 1
C C19 1.4016(3) 0.6110(2) 0.1867(3) 0.0417(7) Uani d . 1 1
H H19 1.5123 0.5735 0.1418 0.050 Uiso calc R 1 1
C C20 1.3025(3) 0.5280(2) 0.2043(3) 0.0439(7) Uani d . 1 1
H H20 1.3449 0.4325 0.1712 0.053 Uiso calc R 1 1
C C21 1.1409(3) 0.5807(2) 0.2696(2) 0.0337(6) Uani d . 1 1
H H21 1.0738 0.5207 0.2820 0.040 Uiso calc R 1 1
H H1 0.764(3) 0.588(2) 0.475(3) 0.053(8) Uiso d . 1 1
H H2 0.646(3) 0.707(2) 0.454(3) 0.049(8) Uiso d . 1 1
H H3 0.839(2) 0.557(2) 0.066(2) 0.030(7) Uiso d . 1 1
Si Si 0.85982(7) 0.79610(6) 0.41079(7) 0.02875(19) Uani d . 1 1

loop_
_atom_site_aniso_label
_atom_site_aniso_U_11
_atom_site_aniso_U_22
_atom_site_aniso_U_33
_atom_site_aniso_U_12
_atom_site_aniso_U_13
_atom_site_aniso_U_23
C1 0.0559(19) 0.0359(16) 0.042(2) -0.0082(13) -0.0273(18) -0.0081(14)
C2 0.0379(15) 0.0241(13) 0.0428(18) -0.0094(11) -0.0203(14) -0.0002(12)
C3 0.0437(18) 0.0345(16) 0.042(2) -0.0121(13) -0.0166(16) -0.0017(14)
C4 0.0234(13) 0.0262(12) 0.0294(15) -0.0051(10) -0.0131(12) -0.0010(11)
C5 0.0318(14) 0.0298(13) 0.0381(17) -0.0064(11) -0.0155(13) -0.0025(12)
C6 0.0373(15) 0.0431(15) 0.0328(16) -0.0103(12) -0.0193(13) 0.0060(13)
C7 0.0341(15) 0.0307(14) 0.0495(19) -0.0038(11) -0.0221(14) 0.0065(13)
C8 0.0314(14) 0.0225(13) 0.0586(19) -0.0033(10) -0.0188(14) -0.0031(13)
C9 0.0296(13) 0.0282(13) 0.0349(16) -0.0050(10) -0.0127(12) -0.0063(11)
C10 0.0317(13) 0.0150(11) 0.0314(14) -0.0049(10) -0.0148(12) 0.0008(10)
C11 0.0287(14) 0.0243(13) 0.0360(16) -0.0046(10) -0.0175(13) -0.0004(11)
C12 0.0279(13) 0.0227(12) 0.0366(16) -0.0030(10) -0.0118(12) -0.0046(11)
C13 0.0400(15) 0.0281(13) 0.0281(15) -0.0059(11) -0.0156(13) -0.0050(11)
C14 0.0344(15) 0.0265(13) 0.0333(16) -0.0044(11) -0.0195(13) -0.0008(11)
C15 0.0277(13) 0.0214(12) 0.0345(16) -0.0028(10) -0.0126(12) -0.0018(11)
C16 0.0330(14) 0.0165(11) 0.0244(14) -0.0034(10) -0.0139(12) 0.0017(10)
C17 0.0359(15) 0.0203(12) 0.0355(16) -0.0002(11) -0.0153(13) -0.0048(11)
C18 0.0364(15) 0.0315(14) 0.0398(17) -0.0081(11) -0.0144(13) -0.0003(12)
C19 0.0339(15) 0.0321(15) 0.0471(19) 0.0036(12) -0.0117(14) -0.0038(13)
C20 0.0463(17) 0.0218(13) 0.0550(19) 0.0059(12) -0.0190(15) -0.0086(12)
C21 0.0415(15) 0.0189(12) 0.0422(17) -0.0070(11) -0.0187(14) 0.0002(11)
Si 0.0332(4) 0.0224(3) 0.0325(4) -0.0035(3) -0.0166(3) -0.0020(3)

loop_
_atom_type_symbol
_atom_type_description
_atom_type_scat_dispersion_real
_atom_type_scat_dispersion_imag
_atom_type_scat_source
C C 0.0033 0.0016 'International Tables Vol C Tables 4.2.6.8 and 6.1.1.4'
H H 0.0000 0.0000 'International Tables Vol C Tables 4.2.6.8 and 6.1.1.4'
Si Si 0.0817 0.0704 'International Tables Vol C Tables 4.2.6.8 and 6.1.1.4'

loop_
_geom_angle_atom_site_label_1
_geom_angle_atom_site_label_2
_geom_angle_atom_site_label_3
_geom_angle
C2 C1 H3 177.5(15)
C1 C2 C3 178.4(3)
C2 C3 Si 116.24(19)
C2 C3 H1 113.5(15)
Si C3 H1 107.8(14)
C2 C3 H2 110.3(15)
Si C3 H2 106.5(14)
H1 C3 H2 101(2)
C5 C4 C9 117.8(2)
C5 C4 Si 119.61(16)
C9 C4 Si 122.45(18)
C4 C5 C6 121.8(2)
C4 C5 H5 119.1
C6 C5 H5 119.1
C7 C6 C5 118.8(2)
C7 C6 H6 120.6
C5 C6 H6 120.6
C8 C7 C6 120.6(2)
C8 C7 H7 119.7
C6 C7 H7 119.7
C7 C8 C9 120.5(2)
C7 C8 H8 119.8
C9 C8 H8 119.8
C8 C9 C4 120.4(2)
C8 C9 H9 119.8
C4 C9 H9 119.8
C11 C10 C15 116.7(2)
C11 C10 Si 121.16(16)
C15 C10 Si 122.11(17)
C12 C11 C10 122.3(2)
C12 C11 H11 118.8
C10 C11 H11 118.8
C11 C12 C13 119.6(2)
C11 C12 H12 120.2
C13 C12 H12 120.2
C14 C13 C12 119.5(2)
C14 C13 H13 120.2
C12 C13 H13 120.2
C13 C14 C15 120.6(2)
C13 C14 H14 119.7
C15 C14 H14 119.7
C14 C15 C10 121.3(2)
C14 C15 H15 119.3
C10 C15 H15 119.3
C17 C16 C21 117.0(2)
C17 C16 Si 120.64(16)
C21 C16 Si 122.34(17)
C18 C17 C16 122.6(2)
C18 C17 H17 118.7
C16 C17 H17 118.7
C17 C18 C19 119.1(2)
C17 C18 H18 120.5
C19 C18 H18 120.5
C20 C19 C18 119.8(2)
C20 C19 H19 120.1
C18 C19 H19 120.1
C19 C20 C21 121.0(2)
C19 C20 H20 119.5
C21 C20 H20 119.5
C20 C21 C16 120.5(2)
C20 C21 H21 119.7
C16 C21 H21 119.7
C10 Si C16 110.12(10)
C10 Si C4 110.58(10)
C16 Si C4 109.44(9)
C10 Si C3 106.05(11)
C16 Si C3 110.24(12)
C4 Si C3 110.37(11)

loop_
_geom_bond_atom_site_label_1
_geom_bond_atom_site_label_2
_geom_bond_distance
C1 C2 1.167(4)
C1 H3 0.85(2)
C2 C3 1.453(4)
C3 Si 1.883(3)
C3 H1 0.93(2)
C3 H2 0.92(2)
C4 C5 1.388(3)
C4 C9 1.402(3)
C4 Si 1.871(2)
C5 C6 1.390(3)
C5 H5 0.9500
C6 C7 1.387(3)
C6 H6 0.9500
C7 C8 1.366(3)
C7 H7 0.9500
C8 C9 1.388(3)
C8 H8 0.9500
C9 H9 0.9500
C10 C11 1.396(3)
C10 C15 1.399(3)
C10 Si 1.855(2)
C11 C12 1.377(3)
C11 H11 0.9500
C12 C13 1.386(3)
C12 H12 0.9500
C13 C14 1.377(3)
C13 H13 0.9500
C14 C15 1.379(3)
C14 H14 0.9500
C15 H15 0.9500
C16 C17 1.387(3)
C16 C21 1.399(3)
C16 Si 1.860(2)
C17 C18 1.376(3)
C17 H17 0.9500
C18 C19 1.387(3)
C18 H18 0.9500
C19 C20 1.363(3)
C19 H19 0.9500
C20 C21 1.385(3)
C20 H20 0.9500
C21 H21 0.9500

loop_
_geom_torsion_atom_site_label_1
_geom_torsion_atom_site_label_2
_geom_torsion_atom_site_label_3
_geom_torsion_atom_site_label_4
_geom_torsion
C9 C4 C5 C6 -1.0(3)
Si C4 C5 C6 -177.71(16)
C4 C5 C6 C7 0.9(3)
C5 C6 C7 C8 -0.3(4)
C6 C7 C8 C9 -0.2(4)
C7 C8 C9 C4 0.1(3)
C5 C4 C9 C8 0.5(3)
Si C4 C9 C8 177.12(16)
C15 C10 C11 C12 -1.1(3)
Si C10 C11 C12 176.23(17)
C10 C11 C12 C13 1.2(3)
C11 C12 C13 C14 -0.7(3)
C12 C13 C14 C15 0.1(3)
C13 C14 C15 C10 0.0(3)
C11 C10 C15 C14 0.5(3)
Si C10 C15 C14 -176.79(16)
C21 C16 C17 C18 -0.8(3)
Si C16 C17 C18 176.96(17)
C16 C17 C18 C19 1.6(4)
C17 C18 C19 C20 -1.2(4)
C18 C19 C20 C21 0.0(4)
C19 C20 C21 C16 0.8(4)
C17 C16 C21 C20 -0.4(3)
Si C16 C21 C20 -178.13(17)
C11 C10 Si C16 -176.80(16)
C15 C10 Si C16 0.4(2)
C11 C10 Si C4 62.13(19)
C15 C10 Si C4 -120.69(17)
C11 C10 Si C3 -57.54(19)
C15 C10 Si C3 119.65(19)
C17 C16 Si C10 -67.59(18)
C21 C16 Si C10 110.05(19)
C17 C16 Si C4 54.2(2)
C21 C16 Si C4 -128.19(19)
C17 C16 Si C3 175.74(17)
C21 C16 Si C3 -6.6(2)
C5 C4 Si C10 -179.73(17)
C9 C4 Si C10 3.7(2)
C5 C4 Si C16 58.8(2)
C9 C4 Si C16 -117.74(18)
C5 C4 Si C3 -62.7(2)
C9 C4 Si C3 120.76(19)
C2 C3 Si C10 -174.65(19)
C2 C3 Si C16 -55.5(2)
C2 C3 Si C4 65.6(2)

loop_
_cod_related_entry_id
_cod_related_entry_database
_cod_related_entry_code
1 ChemSpider 30657415
